data_7703711
loop_
_publ_author_name
'B\"oserle, Ji\<r\'i'
'Jambor, Roman'
'R\%u\<Zi\<cka, Ale\<s'
'Erben, Milan'
'Dost\'al, Libor'

_publ_section_title
;
 Reactivity of boraguanidinato germylenes toward carbonyl compounds and
 isocyanides: C-O, C-F and C-N bond activation.
;
_journal_issue 15
_journal_name_full 'Dalton transactions (Cambridge, England : 2003)'
_journal_page_first 4869
_journal_page_last 4877
_journal_paper_doi 10.1039/c9dt04839a
_journal_volume 49
_journal_year 2020
_chemical_formula_moiety 'C52 H69 B2 F3 Ge2 N6 O, 0.5(C6 H6)'
_chemical_formula_sum 'C55 H72 B2 F3 Ge2 N6 O'
_chemical_formula_weight 1056.98
_space_group_crystal_system monoclinic
_space_group_IT_number 14
_space_group_name_Hall '-P 2yn'
_space_group_name_H-M_alt 'P 1 21/n 1'
_atom_sites_solution_hydrogens geom
_audit_creation_method SHELXL-2013
_audit_update_record
;
2019-12-10 deposited with the CCDC.	2020-03-06 downloaded from the CCDC.
;
_cell_angle_alpha 90
_cell_angle_beta 95.854(8)
_cell_angle_gamma 90
_cell_formula_units_Z 4
_cell_length_a 17.935(4)
_cell_length_b 13.777(3)
_cell_length_c 22.017(4)
_cell_measurement_reflns_used 89593
_cell_measurement_temperature 150(2)
_cell_measurement_theta_max 27.5
_cell_measurement_theta_min 1
_cell_volume 5412(2)
_computing_cell_refinement 'APEX3 v2016.5-0 (Bruker AXS)'
_computing_data_collection 'Bruker Instrument Service vV6.2.3'
_computing_data_reduction 'SAINT V8.37A (Bruker AXS Inc., 2015)'
_computing_molecular_graphics 'Platon (Spek, 2009)'
_computing_publication_material 'Platon (Spek, 2009)'
_computing_structure_refinement 'SHELXL-2014/7 (Sheldrick, 2014)'
_computing_structure_solution 'XT, VERSION 2014/5'
_diffrn_ambient_temperature 150(2)
_diffrn_detector_area_resol_mean 10.4167
_diffrn_measured_fraction_theta_full 0.964
_diffrn_measured_fraction_theta_max 0.851
_diffrn_measurement_device_type 'Bruker D8 - Venture'
_diffrn_measurement_method '\f and \w scans to fill the Ewald sphere'
_diffrn_radiation_type MoK\a
_diffrn_radiation_wavelength 0.71073
_diffrn_reflns_av_R_equivalents 0.1893
_diffrn_reflns_av_unetI/netI 0.1025
_diffrn_reflns_Laue_measured_fraction_full 0.964
_diffrn_reflns_Laue_measured_fraction_max 0.851
_diffrn_reflns_limit_h_max 23
_diffrn_reflns_limit_h_min -23
_diffrn_reflns_limit_k_max 18
_diffrn_reflns_limit_k_min -17
_diffrn_reflns_limit_l_max 29
_diffrn_reflns_limit_l_min -25
_diffrn_reflns_number 89593
_diffrn_reflns_point_group_measured_fraction_full 0.964
_diffrn_reflns_point_group_measured_fraction_max 0.851
_diffrn_reflns_theta_full 25.242
_diffrn_reflns_theta_max 28.957
_diffrn_reflns_theta_min 2.552
_diffrn_source 'sealed X-ray tube'
_exptl_absorpt_coefficient_mu 1.164
_exptl_absorpt_correction_T_max 0.7455
_exptl_absorpt_correction_T_min 0.4836
_exptl_absorpt_correction_type multi-scan
_exptl_absorpt_process_details
;
SADABS-2016/2 - Bruker AXS area detector
scaling and absorption correction
;
_exptl_crystal_colour colourless
_exptl_crystal_density_diffrn 1.297
_exptl_crystal_description block
_exptl_crystal_F_000 2212
_exptl_crystal_size_max 0.595
_exptl_crystal_size_mid 0.537
_exptl_crystal_size_min 0.414
_refine_diff_density_max 1.407
_refine_diff_density_min -1.721
_refine_diff_density_rms 0.236
_refine_ls_extinction_method none
_refine_ls_goodness_of_fit_ref 1.061
_refine_ls_hydrogen_treatment constr
_refine_ls_matrix_type full
_refine_ls_number_parameters 611
_refine_ls_number_reflns 12206
_refine_ls_number_restraints 570
_refine_ls_restrained_S_all 1.044
_refine_ls_R_factor_all 0.1428
_refine_ls_R_factor_gt 0.0837
_refine_ls_shift/su_max 0.014
_refine_ls_shift/su_mean 0.000
_refine_ls_structure_factor_coef Fsqd
_refine_ls_weighting_details 'w=1/[\s^2^(Fo^2^)+(0.2000P)^2^] where P=(Fo^2^+2Fc^2^)/3'
_refine_ls_weighting_scheme calc
_refine_ls_wR_factor_gt 0.2252
_refine_ls_wR_factor_ref 0.2863
_reflns_Friedel_coverage 0.000
_reflns_number_gt 8277
_reflns_number_total 12206
_reflns_threshold_expression 'I > 2\s(I)'
_cod_data_source_file c9dt04839a2.cif
_cod_data_source_block ld180521ge1
_cod_depositor_comments 'Adding full bibliography for 7703706--7703711.cif.'
_cod_original_sg_symbol_H-M 'P 21/n'
_cod_database_code 7703711
_shelx_space_group_comment
;
The symmetry employed for this shelxl refinement is uniquely defined
by the following loop, which should always be used as a source of
symmetry information in preference to the above space-group names.
They are only intended as comments.
;
_exptl_absorpt_special_details
;
The ratio of minimum to maximum
apparent transmission was 0.649
;
_shelxl_version_number 2013-4

loop_
_space_group_symop_operation_xyz
'x, y, z'
'-x+1/2, y+1/2, -z+1/2'
'-x, -y, -z'
'x-1/2, -y-1/2, z-1/2'

loop_
_atom_site_label
_atom_site_type_symbol
_atom_site_fract_x
_atom_site_fract_y
_atom_site_fract_z
_atom_site_U_iso_or_equiv
_atom_site_adp_type
_atom_site_occupancy
_atom_site_site_symmetry_order
_atom_site_calc_flag
_atom_site_refinement_flags_posn
_atom_site_refinement_flags_adp
_atom_site_refinement_flags_occupancy
_atom_site_disorder_assembly
_atom_site_disorder_group
Ge1 Ge 0.73455(3) 0.25654(4) 0.42585(2) 0.01316(18) Uani 1 1 d . U . . .
F1 F 0.6296(2) 0.3057(3) 0.29797(15) 0.0303(8) Uani 1 1 d . U . . .
O1 O 0.6204(2) 0.3722(3) 0.45281(18) 0.0194(8) Uani 1 1 d . U . . .
N1 N 0.7723(2) 0.1318(3) 0.4358(2) 0.0150(9) Uani 1 1 d . U . . .
B1 B 0.8276(3) 0.1526(4) 0.3903(3) 0.0137(10) Uani 1 1 d . U . . .
C1 C 0.6247(3) 0.3045(4) 0.4060(2) 0.0161(10) Uani 1 1 d . U . . .
Ge2 Ge 0.70632(3) 0.37354(4) 0.50677(2) 0.01396(18) Uani 1 1 d . U . . .
F2 F 0.6667(2) 0.4339(3) 0.34845(17) 0.0334(9) Uani 1 1 d . U . . .
N2 N 0.8054(3) 0.2524(3) 0.3706(2) 0.0168(9) Uani 1 1 d . U . . .
B2 B 0.7125(3) 0.4723(4) 0.5961(3) 0.0190(11) Uani 1 1 d . U . . .
C2 C 0.6170(3) 0.3610(4) 0.3468(3) 0.0227(11) Uani 1 1 d . U . . .
N3 N 0.8834(2) 0.0893(3) 0.3737(2) 0.0159(9) Uani 1 1 d . U . . .
F3 F 0.5487(2) 0.4001(3) 0.33358(17) 0.0356(9) Uani 1 1 d . U . . .
C3 C 0.5688(3) 0.2208(4) 0.4085(3) 0.0215(11) Uani 1 1 d . U . . .
N4 N 0.6836(3) 0.3718(3) 0.5871(2) 0.0175(9) Uani 1 1 d . U . . .
C4 C 0.5329(4) 0.2086(6) 0.4608(3) 0.0401(16) Uani 1 1 d . U . . .
H4 H 0.5427 0.2524 0.4940 0.048 Uiso 1 1 calc R U . . .
N5 N 0.7381(3) 0.4942(3) 0.5356(2) 0.0180(9) Uani 1 1 d . U . . .
C5 C 0.4830(5) 0.1336(8) 0.4652(5) 0.063(3) Uani 1 1 d . U . . .
H5 H 0.4596 0.1261 0.5018 0.075 Uiso 1 1 calc R U . . .
N6 N 0.7159(3) 0.5357(4) 0.6464(2) 0.0253(11) Uani 1 1 d . U . . .
C6 C 0.4663(4) 0.0698(6) 0.4185(4) 0.0489(19) Uani 1 1 d . U . . .
H6 H 0.4308 0.0194 0.4221 0.059 Uiso 1 1 calc R U . . .
C7 C 0.5021(4) 0.0793(6) 0.3654(4) 0.0428(17) Uani 1 1 d . U . . .
H7 H 0.4919 0.0347 0.3327 0.051 Uiso 1 1 calc R U . . .
C8 C 0.5534(4) 0.1556(5) 0.3609(3) 0.0365(15) Uani 1 1 d . U . . .
H8 H 0.5778 0.1626 0.3248 0.044 Uiso 1 1 calc R U . . .
C9 C 0.7836(3) 0.0732(4) 0.4893(2) 0.0167(10) Uani 1 1 d . U . . .
C10 C 0.8399(3) 0.0982(4) 0.5369(3) 0.0213(11) Uani 1 1 d . U . . .
C11 C 0.8524(4) 0.0359(5) 0.5875(3) 0.0318(14) Uani 1 1 d . U . . .
H11 H 0.8907 0.0510 0.6191 0.038 Uiso 1 1 calc R U . . .
C12 C 0.8100(4) -0.0466(5) 0.5919(3) 0.0359(15) Uani 1 1 d . U . . .
H12 H 0.8196 -0.0881 0.6263 0.043 Uiso 1 1 calc R U . . .
C13 C 0.7531(4) -0.0698(5) 0.5462(3) 0.0335(14) Uani 1 1 d . U . . .
H13 H 0.7240 -0.1268 0.5495 0.040 Uiso 1 1 calc R U . . .
C15 C 0.8869(3) 0.1884(4) 0.5341(3) 0.0272(13) Uani 1 1 d . U . . .
H15A H 0.9163 0.1844 0.4990 0.041 Uiso 1 1 calc R U . . .
H15B H 0.9209 0.1940 0.5718 0.041 Uiso 1 1 calc R U . . .
H15C H 0.8542 0.2455 0.5298 0.041 Uiso 1 1 calc R U . . .
C14 C 0.7389(3) -0.0091(4) 0.4957(3) 0.0228(11) Uani 1 1 d . U . . .
C16 C 0.6770(4) -0.0339(5) 0.4459(3) 0.0338(15) Uani 1 1 d . U . . .
H16A H 0.6965 -0.0296 0.4060 0.051 Uiso 1 1 calc R U . . .
H16B H 0.6355 0.0119 0.4474 0.051 Uiso 1 1 calc R U . . .
H16C H 0.6592 -0.1000 0.4521 0.051 Uiso 1 1 calc R U . . .
C19 C 0.8646(4) 0.4606(5) 0.2804(3) 0.0287(13) Uani 1 1 d . U . . .
H19 H 0.8875 0.5224 0.2871 0.034 Uiso 1 1 calc R U . . .
C18 C 0.8502(3) 0.4032(4) 0.3305(3) 0.0192(10) Uani 1 1 d . U . . .
C17 C 0.8180(3) 0.3113(4) 0.3194(2) 0.0162(10) Uani 1 1 d . U . . .
C20 C 0.8459(4) 0.4286(5) 0.2215(3) 0.0358(15) Uani 1 1 d . U . . .
H20 H 0.8563 0.4679 0.1879 0.043 Uiso 1 1 calc R U . . .
C21 C 0.8120(4) 0.3392(5) 0.2115(3) 0.0301(13) Uani 1 1 d . U . . .
H21 H 0.7990 0.3179 0.1707 0.036 Uiso 1 1 calc R U . . .
C22 C 0.7964(3) 0.2794(4) 0.2599(3) 0.0206(11) Uani 1 1 d . U . . .
C23 C 0.8684(4) 0.4407(5) 0.3943(3) 0.0314(14) Uani 1 1 d . U . . .
H23A H 0.8978 0.5004 0.3932 0.047 Uiso 1 1 calc R U . . .
H23B H 0.8974 0.3918 0.4189 0.047 Uiso 1 1 calc R U . . .
H23C H 0.8218 0.4543 0.4124 0.047 Uiso 1 1 calc R U . . .
C24 C 0.7579(4) 0.1820(5) 0.2471(3) 0.0294(13) Uani 1 1 d . U . . .
H24A H 0.7399 0.1776 0.2037 0.044 Uiso 1 1 calc R U . . .
H24B H 0.7154 0.1762 0.2715 0.044 Uiso 1 1 calc R U . . .
H24C H 0.7937 0.1295 0.2579 0.044 Uiso 1 1 calc R U . . .
C25 C 0.8759(3) -0.0157(4) 0.3856(3) 0.0201(11) Uani 1 1 d . U . . .
H25 H 0.8244 -0.0254 0.3982 0.024 Uiso 1 1 calc R U . . .
C26 C 0.9311(4) -0.0514(5) 0.4391(3) 0.0309(14) Uani 1 1 d . U . . .
H26A H 0.9821 -0.0512 0.4268 0.046 Uiso 1 1 calc R U . . .
H26B H 0.9176 -0.1176 0.4502 0.046 Uiso 1 1 calc R U . . .
H26C H 0.9286 -0.0084 0.4743 0.046 Uiso 1 1 calc R U . . .
C27 C 0.8807(4) -0.0773(5) 0.3292(3) 0.0342(15) Uani 1 1 d . U . . .
H27A H 0.8421 -0.0564 0.2971 0.051 Uiso 1 1 calc R U . . .
H27B H 0.8726 -0.1456 0.3391 0.051 Uiso 1 1 calc R U . . .
H27C H 0.9303 -0.0696 0.3149 0.051 Uiso 1 1 calc R U . . .
C28 C 0.9556(3) 0.1174(4) 0.3501(3) 0.0247(12) Uani 1 1 d . U . . .
H28 H 0.9903 0.0611 0.3586 0.030 Uiso 1 1 calc R U . . .
C29 C 0.9923(4) 0.2034(6) 0.3853(4) 0.0419(17) Uani 1 1 d . U . . .
H29A H 1.0437 0.2113 0.3748 0.063 Uiso 1 1 calc R U . . .
H29B H 0.9930 0.1915 0.4293 0.063 Uiso 1 1 calc R U . . .
H29C H 0.9636 0.2625 0.3745 0.063 Uiso 1 1 calc R U . . .
C30 C 0.9514(4) 0.1354(6) 0.2817(4) 0.0425(17) Uani 1 1 d . U . . .
H30A H 0.9271 0.0800 0.2599 0.064 Uiso 1 1 calc R U . . .
H30B H 1.0021 0.1436 0.2696 0.064 Uiso 1 1 calc R U . . .
H30C H 0.9221 0.1944 0.2715 0.064 Uiso 1 1 calc R U . . .
C31 C 0.6257(3) 0.3179(4) 0.6116(3) 0.0188(10) Uani 1 1 d . U . . .
C32 C 0.6428(3) 0.2258(4) 0.6380(3) 0.0235(11) Uani 1 1 d . U . . .
C33 C 0.5861(4) 0.1742(5) 0.6621(3) 0.0365(15) Uani 1 1 d . U . . .
H33 H 0.5974 0.1128 0.6804 0.044 Uiso 1 1 calc R U . . .
C34 C 0.5145(4) 0.2095(6) 0.6603(3) 0.0415(16) Uani 1 1 d . U . . .
H34 H 0.4769 0.1737 0.6781 0.050 Uiso 1 1 calc R U . . .
C35 C 0.4977(4) 0.2979(6) 0.6323(3) 0.0390(15) Uani 1 1 d . U . . .
H35 H 0.4477 0.3216 0.6303 0.047 Uiso 1 1 calc R U . . .
C36 C 0.5521(3) 0.3536(5) 0.6068(3) 0.0252(12) Uani 1 1 d . U . . .
C37 C 0.7200(4) 0.1834(5) 0.6392(3) 0.0354(15) Uani 1 1 d . U . . .
H37A H 0.7196 0.1166 0.6545 0.053 Uiso 1 1 calc R U . . .
H37B H 0.7552 0.2224 0.6660 0.053 Uiso 1 1 calc R U . . .
H37C H 0.7355 0.1835 0.5978 0.053 Uiso 1 1 calc R U . . .
C38 C 0.5320(4) 0.4480(6) 0.5758(3) 0.0381(16) Uani 1 1 d . U . . .
H38A H 0.5431 0.4446 0.5332 0.057 Uiso 1 1 calc R U . . .
H38B H 0.5612 0.5004 0.5967 0.057 Uiso 1 1 calc R U . . .
H38C H 0.4784 0.4607 0.5771 0.057 Uiso 1 1 calc R U . . .
C39 C 0.7938(3) 0.5569(4) 0.5165(2) 0.0176(10) Uani 1 1 d . U . . .
C40 C 0.8712(3) 0.5433(4) 0.5375(3) 0.0251(12) Uani 1 1 d . U . . .
C41 C 0.9229(3) 0.6042(5) 0.5161(3) 0.0316(14) Uani 1 1 d . U . . .
H41 H 0.9744 0.5949 0.5297 0.038 Uiso 1 1 calc R U . . .
C42 C 0.9031(4) 0.6786(5) 0.4754(4) 0.0366(16) Uani 1 1 d . U . . .
H42 H 0.9403 0.7199 0.4617 0.044 Uiso 1 1 calc R U . . .
C43 C 0.8288(4) 0.6919(5) 0.4553(3) 0.0299(13) Uani 1 1 d . U . . .
H43 H 0.8150 0.7424 0.4269 0.036 Uiso 1 1 calc R U . . .
C44 C 0.7729(3) 0.6329(4) 0.4756(3) 0.0230(12) Uani 1 1 d . U . . .
C45 C 0.8942(4) 0.4622(5) 0.5823(3) 0.0346(15) Uani 1 1 d . U . . .
H45A H 0.8615 0.4059 0.5733 0.052 Uiso 1 1 calc R U . . .
H45B H 0.8896 0.4846 0.6240 0.052 Uiso 1 1 calc R U . . .
H45C H 0.9463 0.4437 0.5785 0.052 Uiso 1 1 calc R U . . .
C46 C 0.6918(4) 0.6466(5) 0.4526(3) 0.0318(15) Uani 1 1 d . U . . .
H46A H 0.6870 0.7005 0.4234 0.048 Uiso 1 1 calc R U . . .
H46B H 0.6630 0.6611 0.4870 0.048 Uiso 1 1 calc R U . . .
H46C H 0.6725 0.5870 0.4323 0.048 Uiso 1 1 calc R U . . .
C47 C 0.7117(4) 0.5078(5) 0.7107(3) 0.0313(13) Uani 1 1 d . U . . .
H47 H 0.7295 0.5655 0.7356 0.038 Uiso 1 1 calc R U . . .
C48 C 0.6329(5) 0.4868(6) 0.7272(3) 0.0449(18) Uani 1 1 d . U . . .
H48A H 0.5994 0.5399 0.7126 0.067 Uiso 1 1 calc R U . . .
H48B H 0.6338 0.4812 0.7716 0.067 Uiso 1 1 calc R U . . .
H48C H 0.6149 0.4259 0.7080 0.067 Uiso 1 1 calc R U . . .
C49 C 0.7650(5) 0.4259(6) 0.7311(4) 0.049(2) Uani 1 1 d . U . . .
H49A H 0.7461 0.3649 0.7126 0.074 Uiso 1 1 calc R U . . .
H49B H 0.7687 0.4202 0.7757 0.074 Uiso 1 1 calc R U . . .
H49C H 0.8147 0.4398 0.7183 0.074 Uiso 1 1 calc R U . . .
C50 C 0.7274(4) 0.6419(5) 0.6368(3) 0.0338(14) Uani 1 1 d . U . . .
H50 H 0.7271 0.6511 0.5917 0.041 Uiso 1 1 calc R U . . .
C51 C 0.6622(5) 0.7032(6) 0.6562(4) 0.0467(18) Uani 1 1 d . U . . .
H51A H 0.6703 0.7716 0.6464 0.070 Uiso 1 1 calc R U . . .
H51B H 0.6597 0.6963 0.7002 0.070 Uiso 1 1 calc R U . . .
H51C H 0.6151 0.6809 0.6342 0.070 Uiso 1 1 calc R U . . .
C52 C 0.8036(5) 0.6774(6) 0.6649(4) 0.0467(19) Uani 1 1 d . U . . .
H52A H 0.8423 0.6307 0.6561 0.070 Uiso 1 1 calc R U . . .
H52B H 0.8031 0.6836 0.7092 0.070 Uiso 1 1 calc R U . . .
H52C H 0.8145 0.7407 0.6475 0.070 Uiso 1 1 calc R U . . .

loop_
_atom_site_aniso_label
_atom_site_aniso_U_11
_atom_site_aniso_U_22
_atom_site_aniso_U_33
_atom_site_aniso_U_23
_atom_site_aniso_U_13
_atom_site_aniso_U_12
Ge1 0.0115(3) 0.0127(3) 0.0151(3) 0.00090(19) 0.0007(2) 0.00183(18)
F1 0.039(2) 0.036(2) 0.0156(16) 0.0011(14) 0.0028(14) 0.0083(16)
O1 0.0165(17) 0.0186(19) 0.0219(19) -0.0057(14) -0.0046(14) 0.0047(14)
N1 0.016(2) 0.0130(19) 0.017(2) 0.0025(15) 0.0040(15) 0.0015(15)
B1 0.013(2) 0.015(2) 0.014(2) -0.0028(19) 0.0011(18) -0.0035(18)
C1 0.013(2) 0.020(2) 0.014(2) -0.0014(17) -0.0013(16) 0.0018(17)
Ge2 0.0137(3) 0.0130(3) 0.0148(3) -0.00060(19) 0.0001(2) -0.00026(19)
F2 0.038(2) 0.0274(18) 0.034(2) 0.0083(15) 0.0037(16) -0.0061(15)
N2 0.017(2) 0.014(2) 0.020(2) 0.0031(16) 0.0028(16) 0.0024(15)
B2 0.021(3) 0.016(2) 0.019(2) 0.0008(19) -0.001(2) 0.001(2)
C2 0.022(2) 0.023(2) 0.021(2) -0.0017(19) -0.0048(18) 0.0052(19)
N3 0.0137(19) 0.0144(19) 0.020(2) 0.0005(16) 0.0037(15) -0.0008(15)
F3 0.0275(18) 0.046(2) 0.032(2) 0.0081(17) -0.0036(15) 0.0201(16)
C3 0.012(2) 0.021(2) 0.030(3) 0.001(2) -0.0027(19) -0.0015(18)
N4 0.019(2) 0.017(2) 0.016(2) -0.0008(15) -0.0006(16) -0.0004(16)
C4 0.034(3) 0.047(4) 0.040(3) -0.005(3) 0.009(3) -0.015(3)
N5 0.022(2) 0.0121(19) 0.019(2) -0.0018(16) -0.0008(16) -0.0029(16)
C5 0.059(5) 0.071(5) 0.062(5) -0.013(4) 0.029(4) -0.036(4)
N6 0.037(3) 0.023(2) 0.016(2) -0.0017(17) 0.0005(18) -0.0017(19)
C6 0.038(4) 0.049(4) 0.060(4) -0.002(3) 0.010(3) -0.019(3)
C7 0.043(4) 0.034(4) 0.051(4) -0.007(3) 0.003(3) -0.019(3)
C8 0.040(4) 0.034(3) 0.036(3) -0.011(3) 0.008(3) -0.015(3)
C9 0.021(2) 0.015(2) 0.015(2) 0.0039(17) 0.0037(18) 0.0039(18)
C10 0.019(2) 0.021(2) 0.023(3) 0.000(2) -0.0003(19) 0.0081(19)
C11 0.032(3) 0.031(3) 0.030(3) 0.009(2) -0.005(2) 0.012(2)
C12 0.046(4) 0.031(3) 0.030(3) 0.009(2) 0.002(3) 0.012(3)
C13 0.044(3) 0.025(3) 0.033(3) 0.007(2) 0.010(2) -0.005(3)
C15 0.025(3) 0.024(3) 0.030(3) -0.002(2) -0.009(2) 0.001(2)
C14 0.029(3) 0.017(2) 0.023(3) 0.003(2) 0.007(2) -0.002(2)
C16 0.036(3) 0.035(4) 0.030(3) 0.001(3) 0.003(3) -0.013(3)
C19 0.028(3) 0.023(3) 0.036(3) 0.010(2) 0.003(2) -0.004(2)
C18 0.018(2) 0.016(2) 0.024(2) 0.0059(19) 0.0018(19) 0.0027(18)
C17 0.011(2) 0.016(2) 0.022(2) 0.0041(17) 0.0031(17) 0.0030(17)
C20 0.041(4) 0.040(3) 0.026(3) 0.012(2) 0.001(2) -0.002(3)
C21 0.030(3) 0.041(3) 0.019(3) 0.004(2) 0.001(2) 0.003(2)
C22 0.019(3) 0.025(3) 0.018(2) 0.0008(19) 0.0020(18) 0.003(2)
C23 0.039(4) 0.021(3) 0.032(3) -0.003(2) -0.002(3) -0.007(3)
C24 0.026(3) 0.036(3) 0.026(3) -0.008(2) 0.001(2) 0.001(2)
C25 0.018(2) 0.016(2) 0.027(3) 0.000(2) 0.006(2) 0.0012(18)
C26 0.030(3) 0.022(3) 0.040(3) 0.009(2) -0.002(3) 0.006(2)
C27 0.041(4) 0.019(3) 0.043(4) -0.010(3) 0.007(3) -0.001(3)
C28 0.017(2) 0.024(3) 0.036(3) 0.005(2) 0.014(2) 0.004(2)
C29 0.025(3) 0.036(4) 0.067(5) -0.009(3) 0.015(3) -0.006(3)
C30 0.034(4) 0.050(4) 0.046(4) 0.014(3) 0.018(3) 0.011(3)
C31 0.019(2) 0.018(2) 0.019(2) -0.0036(19) 0.0008(18) -0.0005(17)
C32 0.029(3) 0.019(2) 0.022(3) -0.003(2) 0.001(2) -0.002(2)
C33 0.044(3) 0.030(3) 0.037(4) -0.006(3) 0.010(3) -0.013(2)
C34 0.039(3) 0.053(4) 0.035(4) -0.005(3) 0.015(3) -0.019(3)
C35 0.022(3) 0.057(4) 0.038(4) -0.009(3) 0.004(2) -0.006(3)
C36 0.020(2) 0.037(3) 0.018(3) -0.006(2) -0.0027(19) 0.003(2)
C37 0.039(3) 0.032(3) 0.037(4) 0.012(3) 0.013(3) 0.012(3)
C38 0.034(4) 0.047(4) 0.032(3) -0.004(3) -0.003(3) 0.018(3)
C39 0.022(2) 0.013(2) 0.018(2) -0.0023(18) 0.0014(18) -0.0027(17)
C40 0.020(2) 0.020(3) 0.033(3) -0.005(2) -0.006(2) -0.0025(19)
C41 0.021(3) 0.026(3) 0.047(4) -0.005(3) 0.002(2) -0.003(2)
C42 0.027(3) 0.026(3) 0.057(4) 0.004(3) 0.007(3) -0.013(2)
C43 0.034(3) 0.019(3) 0.037(3) 0.007(2) 0.007(2) -0.006(2)
C44 0.027(3) 0.015(2) 0.026(3) 0.001(2) -0.002(2) -0.0046(19)
C45 0.031(3) 0.028(3) 0.042(4) 0.003(3) -0.011(3) 0.000(2)
C46 0.029(3) 0.023(3) 0.041(4) 0.013(3) -0.008(3) -0.001(2)
C47 0.049(3) 0.030(3) 0.014(2) -0.003(2) 0.000(2) -0.005(3)
C48 0.054(4) 0.049(4) 0.032(4) -0.006(3) 0.006(3) -0.013(3)
C49 0.068(5) 0.043(4) 0.034(4) 0.011(3) -0.005(3) 0.008(4)
C50 0.053(4) 0.019(3) 0.030(3) -0.005(2) 0.009(3) -0.005(2)
C51 0.065(5) 0.029(4) 0.047(4) -0.007(3) 0.009(3) 0.008(3)
C52 0.060(4) 0.031(4) 0.049(5) -0.009(3) 0.007(3) -0.018(3)

loop_
_atom_type_symbol
_atom_type_description
_atom_type_scat_dispersion_real
_atom_type_scat_dispersion_imag
_atom_type_scat_source
C C 0.0033 0.0016 'International Tables Vol C Tables 4.2.6.8 and 6.1.1.4'
H H 0.0000 0.0000 'International Tables Vol C Tables 4.2.6.8 and 6.1.1.4'
B B 0.0013 0.0007 'International Tables Vol C Tables 4.2.6.8 and 6.1.1.4'
F F 0.0171 0.0103 'International Tables Vol C Tables 4.2.6.8 and 6.1.1.4'
Ge Ge 0.1547 1.8001 'International Tables Vol C Tables 4.2.6.8 and 6.1.1.4'
N N 0.0061 0.0033 'International Tables Vol C Tables 4.2.6.8 and 6.1.1.4'
O O 0.0106 0.0060 'International Tables Vol C Tables 4.2.6.8 and 6.1.1.4'

loop_
_geom_angle_atom_site_label_1
_geom_angle_atom_site_label_2
_geom_angle_atom_site_label_3
_geom_angle
_geom_angle_site_symmetry_1
_geom_angle_site_symmetry_3
_geom_angle_publ_flag
N2 Ge1 N1 77.4(2) . . ?
N2 Ge1 C1 124.8(2) . . ?
N1 Ge1 C1 130.2(2) . . ?
N2 Ge1 B1 38.37(19) . . ?
N1 Ge1 B1 39.1(2) . . ?
C1 Ge1 B1 143.01(19) . . ?
N2 Ge1 Ge2 133.98(14) . . ?
N1 Ge1 Ge2 127.87(14) . . ?
C1 Ge1 Ge2 71.80(15) . . ?
B1 Ge1 Ge2 145.20(13) . . ?
C1 O1 Ge2 112.1(3) . . ?
C9 N1 B1 127.5(4) . . ?
C9 N1 Ge1 130.0(4) . . ?
B1 N1 Ge1 90.1(3) . . ?
N3 B1 N2 132.6(5) . . ?
N3 B1 N1 126.2(5) . . ?
N2 B1 N1 101.3(4) . . ?
N3 B1 Ge1 175.9(4) . . ?
N2 B1 Ge1 50.6(3) . . ?
N1 B1 Ge1 50.8(2) . . ?
O1 C1 C2 106.5(4) . . ?
O1 C1 C3 113.0(5) . . ?
C2 C1 C3 114.5(4) . . ?
O1 C1 Ge1 100.3(3) . . ?
C2 C1 Ge1 110.2(4) . . ?
C3 C1 Ge1 111.3(4) . . ?
O1 Ge2 N5 115.95(18) . . ?
O1 Ge2 N4 111.30(19) . . ?
N5 Ge2 N4 76.9(2) . . ?
O1 Ge2 B2 120.09(19) . . ?
N5 Ge2 B2 38.4(2) . . ?
N4 Ge2 B2 38.5(2) . . ?
O1 Ge2 Ge1 75.58(12) . . ?
N5 Ge2 Ge1 138.52(16) . . ?
N4 Ge2 Ge1 138.89(14) . . ?
B2 Ge2 Ge1 164.31(15) . . ?
C17 N2 B1 134.4(5) . . ?
C17 N2 Ge1 132.7(3) . . ?
B1 N2 Ge1 91.0(3) . . ?
N6 B2 N5 126.0(5) . . ?
N6 B2 N4 132.1(6) . . ?
N5 B2 N4 102.0(5) . . ?
N6 B2 Ge2 176.4(5) . . ?
N5 B2 Ge2 50.8(3) . . ?
N4 B2 Ge2 51.1(3) . . ?
F3 C2 F2 107.1(5) . . ?
F3 C2 F1 106.0(4) . . ?
F2 C2 F1 106.1(5) . . ?
F3 C2 C1 113.3(5) . . ?
F2 C2 C1 111.1(4) . . ?
F1 C2 C1 112.7(5) . . ?
B1 N3 C25 118.7(4) . . ?
B1 N3 C28 126.6(5) . . ?
C25 N3 C28 114.4(4) . . ?
C4 C3 C8 118.4(6) . . ?
C4 C3 C1 118.9(5) . . ?
C8 C3 C1 122.7(6) . . ?
C31 N4 B2 133.9(5) . . ?
C31 N4 Ge2 127.3(3) . . ?
B2 N4 Ge2 90.4(4) . . ?
C5 C4 C3 120.7(7) . . ?
C5 C4 H4 119.6 . . ?
C3 C4 H4 119.6 . . ?
C39 N5 B2 133.2(4) . . ?
C39 N5 Ge2 130.4(4) . . ?
B2 N5 Ge2 90.7(3) . . ?
C6 C5 C4 121.7(9) . . ?
C6 C5 H5 119.2 . . ?
C4 C5 H5 119.2 . . ?
B2 N6 C47 126.2(5) . . ?
B2 N6 C50 119.5(5) . . ?
C47 N6 C50 114.3(5) . . ?
C5 C6 C7 119.1(7) . . ?
C5 C6 H6 120.4 . . ?
C7 C6 H6 120.4 . . ?
C6 C7 C8 119.3(7) . . ?
C6 C7 H7 120.3 . . ?
C8 C7 H7 120.3 . . ?
C3 C8 C7 120.7(7) . . ?
C3 C8 H8 119.7 . . ?
C7 C8 H8 119.7 . . ?
C14 C9 C10 119.5(5) . . ?
C14 C9 N1 120.4(5) . . ?
C10 C9 N1 120.1(5) . . ?
C11 C10 C9 118.7(6) . . ?
C11 C10 C15 119.4(5) . . ?
C9 C10 C15 122.0(5) . . ?
C12 C11 C10 121.1(6) . . ?
C12 C11 H11 119.5 . . ?
C10 C11 H11 119.5 . . ?
C11 C12 C13 120.4(6) . . ?
C11 C12 H12 119.8 . . ?
C13 C12 H12 119.8 . . ?
C14 C13 C12 119.9(6) . . ?
C14 C13 H13 120.0 . . ?
C12 C13 H13 120.0 . . ?
C10 C15 H15A 109.5 . . ?
C10 C15 H15B 109.5 . . ?
H15A C15 H15B 109.5 . . ?
C10 C15 H15C 109.5 . . ?
H15A C15 H15C 109.5 . . ?
H15B C15 H15C 109.5 . . ?
C13 C14 C9 120.4(5) . . ?
C13 C14 C16 120.1(6) . . ?
C9 C14 C16 119.5(5) . . ?
C14 C16 H16A 109.5 . . ?
C14 C16 H16B 109.5 . . ?
H16A C16 H16B 109.5 . . ?
C14 C16 H16C 109.5 . . ?
H16A C16 H16C 109.5 . . ?
H16B C16 H16C 109.5 . . ?
C20 C19 C18 120.9(6) . . ?
C20 C19 H19 119.6 . . ?
C18 C19 H19 119.6 . . ?
C19 C18 C17 118.5(5) . . ?
C19 C18 C23 120.2(5) . . ?
C17 C18 C23 121.4(5) . . ?
C22 C17 C18 121.2(5) . . ?
C22 C17 N2 120.6(5) . . ?
C18 C17 N2 118.1(5) . . ?
C19 C20 C21 119.8(6) . . ?
C19 C20 H20 120.1 . . ?
C21 C20 H20 120.1 . . ?
C20 C21 C22 121.5(6) . . ?
C20 C21 H21 119.3 . . ?
C22 C21 H21 119.3 . . ?
C17 C22 C21 118.1(5) . . ?
C17 C22 C24 121.9(5) . . ?
C21 C22 C24 120.0(5) . . ?
C18 C23 H23A 109.5 . . ?
C18 C23 H23B 109.5 . . ?
H23A C23 H23B 109.5 . . ?
C18 C23 H23C 109.5 . . ?
H23A C23 H23C 109.5 . . ?
H23B C23 H23C 109.5 . . ?
C22 C24 H24A 109.5 . . ?
C22 C24 H24B 109.5 . . ?
H24A C24 H24B 109.5 . . ?
C22 C24 H24C 109.5 . . ?
H24A C24 H24C 109.5 . . ?
H24B C24 H24C 109.5 . . ?
N3 C25 C27 112.9(5) . . ?
N3 C25 C26 112.7(5) . . ?
C27 C25 C26 111.2(5) . . ?
N3 C25 H25 106.5 . . ?
C27 C25 H25 106.5 . . ?
C26 C25 H25 106.5 . . ?
C25 C26 H26A 109.5 . . ?
C25 C26 H26B 109.5 . . ?
H26A C26 H26B 109.5 . . ?
C25 C26 H26C 109.5 . . ?
H26A C26 H26C 109.5 . . ?
H26B C26 H26C 109.5 . . ?
C25 C27 H27A 109.5 . . ?
C25 C27 H27B 109.5 . . ?
H27A C27 H27B 109.5 . . ?
C25 C27 H27C 109.5 . . ?
H27A C27 H27C 109.5 . . ?
H27B C27 H27C 109.5 . . ?
N3 C28 C30 115.4(5) . . ?
N3 C28 C29 111.5(5) . . ?
C30 C28 C29 110.6(6) . . ?
N3 C28 H28 106.2 . . ?
C30 C28 H28 106.2 . . ?
C29 C28 H28 106.2 . . ?
C28 C29 H29A 109.5 . . ?
C28 C29 H29B 109.5 . . ?
H29A C29 H29B 109.5 . . ?
C28 C29 H29C 109.5 . . ?
H29A C29 H29C 109.5 . . ?
H29B C29 H29C 109.5 . . ?
C28 C30 H30A 109.5 . . ?
C28 C30 H30B 109.5 . . ?
H30A C30 H30B 109.5 . . ?
C28 C30 H30C 109.5 . . ?
H30A C30 H30C 109.5 . . ?
H30B C30 H30C 109.5 . . ?
C36 C31 C32 120.6(6) . . ?
C36 C31 N4 120.3(5) . . ?
C32 C31 N4 119.1(5) . . ?
C33 C32 C31 118.6(6) . . ?
C33 C32 C37 120.3(6) . . ?
C31 C32 C37 121.1(6) . . ?
C34 C33 C32 121.9(7) . . ?
C34 C33 H33 119.0 . . ?
C32 C33 H33 119.0 . . ?
C33 C34 C35 119.0(7) . . ?
C33 C34 H34 120.5 . . ?
C35 C34 H34 120.5 . . ?
C34 C35 C36 122.1(7) . . ?
C34 C35 H35 119.0 . . ?
C36 C35 H35 119.0 . . ?
C31 C36 C35 117.8(6) . . ?
C31 C36 C38 121.4(6) . . ?
C35 C36 C38 120.8(6) . . ?
C32 C37 H37A 109.5 . . ?
C32 C37 H37B 109.5 . . ?
H37A C37 H37B 109.5 . . ?
C32 C37 H37C 109.5 . . ?
H37A C37 H37C 109.5 . . ?
H37B C37 H37C 109.5 . . ?
C36 C38 H38A 109.5 . . ?
C36 C38 H38B 109.5 . . ?
H38A C38 H38B 109.5 . . ?
C36 C38 H38C 109.5 . . ?
H38A C38 H38C 109.5 . . ?
H38B C38 H38C 109.5 . . ?
C44 C39 N5 119.7(5) . . ?
C44 C39 C40 119.4(5) . . ?
N5 C39 C40 121.0(5) . . ?
C41 C40 C39 118.6(6) . . ?
C41 C40 C45 121.6(6) . . ?
C39 C40 C45 119.8(6) . . ?
C40 C41 C42 122.5(6) . . ?
C40 C41 H41 118.7 . . ?
C42 C41 H41 118.7 . . ?
C43 C42 C41 119.0(6) . . ?
C43 C42 H42 120.5 . . ?
C41 C42 H42 120.5 . . ?
C42 C43 C44 121.5(6) . . ?
C42 C43 H43 119.3 . . ?
C44 C43 H43 119.3 . . ?
C43 C44 C39 119.0(5) . . ?
C43 C44 C46 121.3(5) . . ?
C39 C44 C46 119.6(5) . . ?
C40 C45 H45A 109.5 . . ?
C40 C45 H45B 109.5 . . ?
H45A C45 H45B 109.5 . . ?
C40 C45 H45C 109.5 . . ?
H45A C45 H45C 109.5 . . ?
H45B C45 H45C 109.5 . . ?
C44 C46 H46A 109.5 . . ?
C44 C46 H46B 109.5 . . ?
H46A C46 H46B 109.5 . . ?
C44 C46 H46C 109.5 . . ?
H46A C46 H46C 109.5 . . ?
H46B C46 H46C 109.5 . . ?
N6 C47 C49 112.7(6) . . ?
N6 C47 C48 114.7(5) . . ?
C49 C47 C48 111.1(7) . . ?
N6 C47 H47 105.8 . . ?
C49 C47 H47 105.8 . . ?
C48 C47 H47 105.8 . . ?
C47 C48 H48A 109.5 . . ?
C47 C48 H48B 109.5 . . ?
H48A C48 H48B 109.5 . . ?
C47 C48 H48C 109.5 . . ?
H48A C48 H48C 109.5 . . ?
H48B C48 H48C 109.5 . . ?
C47 C49 H49A 109.5 . . ?
C47 C49 H49B 109.5 . . ?
H49A C49 H49B 109.5 . . ?
C47 C49 H49C 109.5 . . ?
H49A C49 H49C 109.5 . . ?
H49B C49 H49C 109.5 . . ?
N6 C50 C52 112.8(6) . . ?
N6 C50 C51 112.2(6) . . ?
C52 C50 C51 112.8(6) . . ?
N6 C50 H50 106.1 . . ?
C52 C50 H50 106.1 . . ?
C51 C50 H50 106.1 . . ?
C50 C51 H51A 109.5 . . ?
C50 C51 H51B 109.5 . . ?
H51A C51 H51B 109.5 . . ?
C50 C51 H51C 109.5 . . ?
H51A C51 H51C 109.5 . . ?
H51B C51 H51C 109.5 . . ?
C50 C52 H52A 109.5 . . ?
C50 C52 H52B 109.5 . . ?
H52A C52 H52B 109.5 . . ?
C50 C52 H52C 109.5 . . ?
H52A C52 H52C 109.5 . . ?
H52B C52 H52C 109.5 . . ?

loop_
_geom_bond_atom_site_label_1
_geom_bond_atom_site_label_2
_geom_bond_distance
_geom_bond_site_symmetry_2
_geom_bond_publ_flag
Ge1 N2 1.848(5) . ?
Ge1 N1 1.852(4) . ?
Ge1 C1 2.082(5) . ?
Ge1 B1 2.391(6) . ?
Ge1 Ge2 2.4926(8) . ?
F1 C2 1.356(7) . ?
O1 C1 1.398(7) . ?
O1 Ge2 1.847(3) . ?
N1 C9 1.425(7) . ?
N1 B1 1.507(7) . ?
B1 N3 1.403(7) . ?
B1 N2 1.484(7) . ?
C1 C2 1.513(8) . ?
C1 C3 1.533(8) . ?
Ge2 N5 1.848(4) . ?
Ge2 N4 1.856(5) . ?
Ge2 B2 2.384(6) . ?
F2 C2 1.342(7) . ?
N2 C17 1.426(7) . ?
B2 N6 1.409(8) . ?
B2 N5 1.482(8) . ?
B2 N4 1.484(7) . ?
C2 F3 1.342(6) . ?
N3 C25 1.479(7) . ?
N3 C28 1.495(7) . ?
C3 C4 1.386(10) . ?
C3 C8 1.387(9) . ?
N4 C31 1.427(7) . ?
C4 C5 1.376(11) . ?
C4 H4 0.9500 . ?
N5 C39 1.417(7) . ?
C5 C6 1.363(13) . ?
C5 H5 0.9500 . ?
N6 C47 1.476(8) . ?
N6 C50 1.496(8) . ?
C6 C7 1.396(12) . ?
C6 H6 0.9500 . ?
C7 C8 1.408(10) . ?
C7 H7 0.9500 . ?
C8 H8 0.9500 . ?
C9 C14 1.404(8) . ?
C9 C10 1.421(7) . ?
C10 C11 1.406(8) . ?
C10 C15 1.507(9) . ?
C11 C12 1.377(10) . ?
C11 H11 0.9500 . ?
C12 C13 1.397(10) . ?
C12 H12 0.9500 . ?
C13 C14 1.392(9) . ?
C13 H13 0.9500 . ?
C15 H15A 0.9800 . ?
C15 H15B 0.9800 . ?
C15 H15C 0.9800 . ?
C14 C16 1.518(8) . ?
C16 H16A 0.9800 . ?
C16 H16B 0.9800 . ?
C16 H16C 0.9800 . ?
C19 C20 1.378(10) . ?
C19 C18 1.403(8) . ?
C19 H19 0.9500 . ?
C18 C17 1.404(8) . ?
C18 C23 1.500(8) . ?
C17 C22 1.397(8) . ?
C20 C21 1.382(10) . ?
C20 H20 0.9500 . ?
C21 C22 1.399(9) . ?
C21 H21 0.9500 . ?
C22 C24 1.521(9) . ?
C23 H23A 0.9800 . ?
C23 H23B 0.9800 . ?
C23 H23C 0.9800 . ?
C24 H24A 0.9800 . ?
C24 H24B 0.9800 . ?
C24 H24C 0.9800 . ?
C25 C27 1.514(8) . ?
C25 C26 1.540(8) . ?
C25 H25 1.0000 . ?
C26 H26A 0.9800 . ?
C26 H26B 0.9800 . ?
C26 H26C 0.9800 . ?
C27 H27A 0.9800 . ?
C27 H27B 0.9800 . ?
C27 H27C 0.9800 . ?
C28 C30 1.520(10) . ?
C28 C29 1.528(9) . ?
C28 H28 1.0000 . ?
C29 H29A 0.9800 . ?
C29 H29B 0.9800 . ?
C29 H29C 0.9800 . ?
C30 H30A 0.9800 . ?
C30 H30B 0.9800 . ?
C30 H30C 0.9800 . ?
C31 C36 1.402(8) . ?
C31 C32 1.416(8) . ?
C32 C33 1.389(9) . ?
C32 C37 1.500(9) . ?
C33 C34 1.371(11) . ?
C33 H33 0.9500 . ?
C34 C35 1.385(12) . ?
C34 H34 0.9500 . ?
C35 C36 1.403(10) . ?
C35 H35 0.9500 . ?
C36 C38 1.496(10) . ?
C37 H37A 0.9800 . ?
C37 H37B 0.9800 . ?
C37 H37C 0.9800 . ?
C38 H38A 0.9800 . ?
C38 H38B 0.9800 . ?
C38 H38C 0.9800 . ?
C39 C44 1.407(8) . ?
C39 C40 1.429(8) . ?
C40 C41 1.369(9) . ?
C40 C45 1.520(9) . ?
C41 C42 1.385(10) . ?
C41 H41 0.9500 . ?
C42 C43 1.373(9) . ?
C42 H42 0.9500 . ?
C43 C44 1.399(9) . ?
C43 H43 0.9500 . ?
C44 C46 1.502(8) . ?
C45 H45A 0.9800 . ?
C45 H45B 0.9800 . ?
C45 H45C 0.9800 . ?
C46 H46A 0.9800 . ?
C46 H46B 0.9800 . ?
C46 H46C 0.9800 . ?
C47 C49 1.516(10) . ?
C47 C48 1.522(11) . ?
C47 H47 1.0000 . ?
C48 H48A 0.9800 . ?
C48 H48B 0.9800 . ?
C48 H48C 0.9800 . ?
C49 H49A 0.9800 . ?
C49 H49B 0.9800 . ?
C49 H49C 0.9800 . ?
C50 C52 1.521(10) . ?
C50 C51 1.537(11) . ?
C50 H50 1.0000 . ?
C51 H51A 0.9800 . ?
C51 H51B 0.9800 . ?
C51 H51C 0.9800 . ?
C52 H52A 0.9800 . ?
C52 H52B 0.9800 . ?
C52 H52C 0.9800 . ?
